data_7701945
loop_
_publ_author_name
'Xing, Wen-Hao'
'Wang, Naizheng'
'Guo, Yangwu'
'Li, Zhuang'
'Tang, Jian'
'Kang, Kaijin'
'Yin, Wenlong'
'Lin, Zheshuai'
'Yao, Jiyong'
'Bin, Kang'

_publ_section_title
;
 Two rare-earth-based quaternary chalcogenides EuCdGeQ4 (Q = S, Se) with
 strong second-harmonic generation
;
_journal_name_full 'Dalton Transactions'
_journal_paper_doi 10.1039/C9DT03755A
_journal_year 2019
_chemical_formula_moiety '0.25(Cd4 Eu4 Ge4 Se16)'
_chemical_formula_sum 'Cd Eu Ge Se4'
_chemical_formula_weight 652.79
_space_group_crystal_system orthorhombic
_space_group_IT_number 40
_space_group_name_Hall 'A 2 -2a'
_space_group_name_H-M_alt 'A m a 2'
_audit_creation_date 2019-05-21
_audit_creation_method
;
Olex2 1.2
(compiled 2018.05.29 svn.r3508 for OlexSys, GUI svn.r5506)
;
_audit_update_record
;
2019-08-16 deposited with the CCDC.	2019-11-14 downloaded from the CCDC.
;
_cell_angle_alpha 90
_cell_angle_beta 90
_cell_angle_gamma 90
_cell_formula_units_Z 4
_cell_length_a 10.7525(8)
_cell_length_b 10.6275(8)
_cell_length_c 6.6740(5)
_cell_measurement_reflns_used 2298
_cell_measurement_temperature 293
_cell_measurement_theta_max 28.65
_cell_measurement_theta_min 3.60
_cell_volume 762.65(10)
_computing_cell_refinement 'SAINT v8.37A (Bruker, 2015)'
_computing_data_reduction 'SAINT v8.37A (Bruker, 2015)'
_computing_molecular_graphics 'Olex2 (Dolomanov et al., 2009)'
_computing_publication_material 'Olex2 (Dolomanov et al., 2009)'
_computing_structure_refinement 'ShelXL (Sheldrick, 2015)'
_diffrn_ambient_temperature 293
_diffrn_measured_fraction_theta_full 0.998
_diffrn_measured_fraction_theta_max 0.996
_diffrn_measurement_device_type 'CCD area detector'
_diffrn_measurement_method 'phi and omega scans'
_diffrn_radiation_monochromator graphite
_diffrn_radiation_type MoK\a
_diffrn_radiation_wavelength 0.71073
_diffrn_reflns_av_R_equivalents 0.0517
_diffrn_reflns_av_unetI/netI 0.0355
_diffrn_reflns_Laue_measured_fraction_full 0.998
_diffrn_reflns_Laue_measured_fraction_max 0.996
_diffrn_reflns_limit_h_max 16
_diffrn_reflns_limit_h_min -16
_diffrn_reflns_limit_k_max 16
_diffrn_reflns_limit_k_min -16
_diffrn_reflns_limit_l_max 10
_diffrn_reflns_limit_l_min -10
_diffrn_reflns_number 11123
_diffrn_reflns_point_group_measured_fraction_full 0.999
_diffrn_reflns_point_group_measured_fraction_max 0.996
_diffrn_reflns_theta_full 25.242
_diffrn_reflns_theta_max 33.173
_diffrn_reflns_theta_min 3.605
_exptl_absorpt_coefficient_mu 33.777
_exptl_absorpt_correction_T_max 1
_exptl_absorpt_correction_T_min 0.497108
_exptl_absorpt_correction_type multi-scan
_exptl_absorpt_process_details
;
SAD V2.05 (?, 2016) was used for absorption correction.
R(int) was 0.1358 before and 0.0419 after correction.
The Ratio of minimum to maximum transmission is 0.4971.
The \l/2 correction factor is 0.0015.
;
_exptl_crystal_colour 'clear reddish red'
_exptl_crystal_colour_lustre clear
_exptl_crystal_colour_modifier reddish
_exptl_crystal_colour_primary red
_exptl_crystal_density_diffrn 5.685
_exptl_crystal_description IRREGULAR
_exptl_crystal_F_000 1116
_exptl_crystal_size_max 0.063
_exptl_crystal_size_mid 0.045
_exptl_crystal_size_min 0.035
_refine_diff_density_max 2.552
_refine_diff_density_min -1.769
_refine_diff_density_rms 0.335
_refine_ls_abs_structure_details
;
 Refined as an inversion twin.
;
_refine_ls_abs_structure_Flack 0.06(3)
_refine_ls_extinction_coef 0.0023(2)
_refine_ls_extinction_expression Fc^*^=kFc[1+0.001xFc^2^\l^3^/sin(2\q)]^-1/4^
_refine_ls_extinction_method SHELXL
_refine_ls_goodness_of_fit_ref 1.111
_refine_ls_hydrogen_treatment undef
_refine_ls_matrix_type full
_refine_ls_number_parameters 41
_refine_ls_number_reflns 1514
_refine_ls_number_restraints 1
_refine_ls_restrained_S_all 1.111
_refine_ls_R_factor_all 0.0386
_refine_ls_R_factor_gt 0.0316
_refine_ls_shift/su_max 0.001
_refine_ls_shift/su_mean 0.000
_refine_ls_structure_factor_coef Fsqd
_refine_ls_weighting_details
;
 w=1/[\s^2^(Fo^2^)+(0.0333P)^2^+1.3666P]
 where P=(Fo^2^+2Fc^2^)/3
;
_refine_ls_weighting_scheme calc
_refine_ls_wR_factor_gt 0.0676
_refine_ls_wR_factor_ref 0.0708
_reflns_Friedel_coverage 0.863
_reflns_Friedel_fraction_full 1.000
_reflns_Friedel_fraction_max 0.996
_reflns_number_gt 1359
_reflns_number_total 1514
_reflns_threshold_expression 'I > 2\s(I)'
_cod_data_source_file c9dt03755a2.cif
_cod_data_source_block ama2_CCDC1
_cod_database_code 7701945
_shelxl_version_number 2013-2
_shelx_space_group_comment
;
The symmetry employed for this shelxl refinement is uniquely defined
by the following loop, which should always be used as a source of
symmetry information in preference to the above space-group names.
They are only intended as comments.
;
_olex2_refinement_description
;
1. Twinned data refinement
 Scales: 0.94(3)
 0.06(3)
;
_olex2_submission_special_instructions 'No special instructions were received'

loop_
_space_group_symop_operation_xyz
'x, y, z'
'-x, -y, z'
'x+1/2, -y, z'
'-x+1/2, y, z'
'x, y+1/2, z+1/2'
'-x, -y+1/2, z+1/2'
'x+1/2, -y+1/2, z+1/2'
'-x+1/2, y+1/2, z+1/2'

loop_
_atom_site_label
_atom_site_type_symbol
_atom_site_fract_x
_atom_site_fract_y
_atom_site_fract_z
_atom_site_U_iso_or_equiv
_atom_site_adp_type
_atom_site_occupancy
_atom_site_site_symmetry_order
_atom_site_calc_flag
_atom_site_refinement_flags_posn
_atom_site_refinement_flags_adp
_atom_site_refinement_flags_occupancy
Eu Eu 0.5000 0.0000 0.64195(11) 0.01723(17) Uani 1 2 d S T P
Ge Ge 0.7500 0.22022(13) 0.1552(2) 0.0129(3) Uani 1 2 d S T P
Se1 Se 0.7500 0.06348(13) 0.3989(2) 0.0174(3) Uani 1 2 d S T P
Se2 Se 0.57491(9) 0.23037(9) 0.94118(16) 0.0167(2) Uani 1 1 d . . .
Se3 Se 0.2500 0.08846(14) 0.84031(19) 0.0144(3) Uani 1 2 d S T P
Cd Cd 0.7500 -0.16822(13) 0.20268(17) 0.0293(3) Uani 1 2 d S T P

loop_
_atom_site_aniso_label
_atom_site_aniso_U_11
_atom_site_aniso_U_22
_atom_site_aniso_U_33
_atom_site_aniso_U_23
_atom_site_aniso_U_13
_atom_site_aniso_U_12
Eu 0.0159(3) 0.0158(3) 0.0200(3) 0.000 0.000 0.0015(2)
Ge 0.0134(6) 0.0139(6) 0.0115(6) 0.0002(6) 0.000 0.000
Se1 0.0187(7) 0.0166(7) 0.0171(7) 0.0063(5) 0.000 0.000
Se2 0.0150(4) 0.0169(5) 0.0182(4) -0.0032(4) -0.0029(4) 0.0001(3)
Se3 0.0170(6) 0.0146(6) 0.0115(5) -0.0007(5) 0.000 0.000
Cd 0.0352(7) 0.0372(7) 0.0155(5) 0.0097(5) 0.000 0.000

loop_
_atom_type_symbol
_atom_type_description
_atom_type_scat_dispersion_real
_atom_type_scat_dispersion_imag
_atom_type_scat_source
Cd Cd -0.8075 1.2024 'International Tables Vol C Tables 4.2.6.8 and 6.1.1.4'
Eu Eu -0.1578 3.6682 'International Tables Vol C Tables 4.2.6.8 and 6.1.1.4'
Ge Ge 0.1547 1.8001 'International Tables Vol C Tables 4.2.6.8 and 6.1.1.4'
Se Se -0.0929 2.2259 'International Tables Vol C Tables 4.2.6.8 and 6.1.1.4'

loop_
_geom_angle_atom_site_label_1
_geom_angle_atom_site_label_2
_geom_angle_atom_site_label_3
_geom_angle
_geom_angle_site_symmetry_1
_geom_angle_site_symmetry_3
Se1 Eu Se1 119.31(5) 2_655 .
Se1 Eu Se2 86.84(3) . .
Se1 Eu Se2 76.73(3) 2_655 6_654
Se1 Eu Se2 86.84(3) 2_655 2_655
Se1 Eu Se2 79.33(3) 2_655 5_544
Se1 Eu Se2 132.37(3) . 2_655
Se1 Eu Se2 79.33(3) . 6_654
Se1 Eu Se2 132.37(3) 2_655 .
Se1 Eu Se2 76.73(3) . 5_544
Se2 Eu Se2 131.53(4) 5_544 6_654
Se2 Eu Se2 148.17(3) . 5_544
Se2 Eu Se2 69.711(14) . 6_654
Se2 Eu Se2 69.711(14) 2_655 5_544
Se2 Eu Se2 148.17(3) 2_655 6_654
Se2 Eu Se2 104.46(4) 2_655 .
Se3 Eu Se1 150.06(4) . .
Se3 Eu Se1 150.06(4) 2_655 2_655
Se3 Eu Se1 63.85(3) 2_655 .
Se3 Eu Se1 63.85(3) . 2_655
Se3 Eu Se2 130.32(3) . 5_544
Se3 Eu Se2 75.83(3) 2_655 .
Se3 Eu Se2 74.24(3) . .
Se3 Eu Se2 72.48(3) 2_655 5_544
Se3 Eu Se2 74.25(3) 2_655 2_655
Se3 Eu Se2 75.82(3) . 2_655
Se3 Eu Se2 130.32(3) 2_655 6_654
Se3 Eu Se2 72.48(3) . 6_654
Se3 Eu Se3 130.13(5) . 2_655
Se1 Ge Se2 117.03(5) . 4_654
Se1 Ge Se2 117.03(5) . 1_554
Se1 Ge Se3 104.41(8) . 6_654
Se2 Ge Se2 105.46(7) 1_554 4_654
Se2 Ge Se3 105.94(5) 4_654 6_654
Se2 Ge Se3 105.94(5) 1_554 6_654
Eu Se1 Eu 113.66(5) . 3
Ge Se1 Eu 120.21(3) . 3
Ge Se1 Eu 120.21(3) . .
Ge Se1 Cd 107.69(7) . .
Cd Se1 Eu 92.96(3) . .
Cd Se1 Eu 92.96(3) . 3
Eu Se2 Eu 148.17(3) . 5
Ge Se2 Eu 122.16(5) 1_556 .
Ge Se2 Eu 89.34(5) 1_556 5
Ge Se2 Cd 79.55(4) 1_556 5
Cd Se2 Eu 96.39(4) 5 .
Cd Se2 Eu 93.66(4) 5 5
Eu Se3 Eu 117.73(5) 3_455 .
Ge Se3 Eu 92.12(4) 6_655 .
Ge Se3 Eu 92.12(4) 6_655 3_455
Ge Se3 Cd 101.97(8) 6_655 2_656
Cd Se3 Eu 119.79(2) 2_656 3_455
Cd Se3 Eu 119.79(2) 2_656 .
Se2 Cd Se1 94.35(4) 5_544 .
Se2 Cd Se1 94.35(4) 8_644 .
Se2 Cd Se2 88.80(5) 8_644 5_544
Se3 Cd Se1 98.69(6) 2_654 .
Se3 Cd Se2 133.69(3) 2_654 8_644
Se3 Cd Se2 133.69(3) 2_654 5_544

loop_
_geom_bond_atom_site_label_1
_geom_bond_atom_site_label_2
_geom_bond_distance
_geom_bond_site_symmetry_2
Eu Se1 3.2114(8) 2_655
Eu Se1 3.2114(8) .
Eu Se2 3.2643(11) 6_654
Eu Se2 3.2643(11) 5_544
Eu Se2 3.2605(11) 2_655
Eu Se2 3.2605(11) .
Eu Se3 3.1405(8) 2_655
Eu Se3 3.1405(8) .
Ge Se1 2.328(2) .
Ge Se2 2.3657(13) 1_554
Ge Se2 2.3657(13) 4_654
Ge Se3 2.379(2) 6_654
Se1 Eu 3.2114(8) 3
Se1 Cd 2.789(2) .
Se2 Eu 3.2643(11) 5
Se2 Ge 2.3657(13) 1_556
Se2 Cd 2.6906(13) 5
Se3 Eu 3.1405(8) 3_455
Se3 Ge 2.379(2) 6_655
Se3 Cd 2.5627(17) 2_656
Cd Se2 2.6906(13) 8_644
Cd Se2 2.6906(13) 5_544
Cd Se3 2.5627(17) 2_654

loop_
_twin_individual_id
_twin_individual_mass_fraction_refined
1 0.94(3)
2 0.06(3)
